data_2205313
loop_
_publ_author_name
'Yathirajan, Hemmige S.'
'Gaonkar, Santhosh L.'
'Lokanatha Rai, Kuriya M.'
'Bolte, Michael'

_publ_section_title
;
 3-(2-Bromo-4,5-dimethoxybenzyl)thiazolidine-2,4-dione
;
_journal_issue 3
_journal_name_full 'Acta Crystallographica Section E'
_journal_page_first o655
_journal_page_last o656
_journal_paper_doi 10.1107/S1600536805004137
_journal_volume 61
_journal_year 2005
_chemical_formula_iupac 'C12 H12 Br N O4 S'
_chemical_formula_moiety 'C12 H12 Br N O4 S'
_chemical_formula_sum 'C12 H12 Br N O4 S'
_chemical_formula_weight 346.20
_chemical_name_systematic
;
3-(2-Bromo-4,5-dimethoxybenzyl)thiazolidine-2,4-dione
;
_space_group_IT_number 14
_symmetry_cell_setting monoclinic
_symmetry_space_group_name_Hall '-P 2ybc'
_symmetry_space_group_name_H-M 'P 1 21/c 1'
_atom_sites_solution_hydrogens geom
_atom_sites_solution_primary direct
_atom_sites_solution_secondary difmap
_audit_creation_method SHELXL-97
_cell_angle_alpha 90.00
_cell_angle_beta 111.950(9)
_cell_angle_gamma 90.00
_cell_formula_units_Z 4
_cell_length_a 8.6677(10)
_cell_length_b 18.5082(18)
_cell_length_c 8.9746(10)
_cell_measurement_reflns_used 7895
_cell_measurement_temperature 173(2)
_cell_measurement_theta_max 25.6
_cell_measurement_theta_min 4.2
_cell_volume 1335.4(3)
_computing_cell_refinement X-AREA
_computing_data_collection 'X-AREA (Stoe & Cie, 2001)'
_computing_data_reduction X-AREA
_computing_molecular_graphics 'XP in SHELXTL-Plus (Sheldrick, 1991)'
_computing_publication_material 'SHELXL97 and PLATON (Spek, 2003)'
_computing_structure_refinement 'SHELXL97 (Sheldrick, 1997)'
_computing_structure_solution 'SHELXS97 (Sheldrick, 1990)'
_diffrn_ambient_temperature 173(2)
_diffrn_measured_fraction_theta_full 0.993
_diffrn_measured_fraction_theta_max 0.985
_diffrn_measurement_device_type 'Stoe IPDS-II two-circle'
_diffrn_measurement_method \w
_diffrn_radiation_monochromator graphite
_diffrn_radiation_source 'fine-focus sealed tube'
_diffrn_radiation_type MoK\a
_diffrn_radiation_wavelength 0.71073
_diffrn_reflns_av_R_equivalents 0.0227
_diffrn_reflns_av_sigmaI/netI 0.0211
_diffrn_reflns_limit_h_max 10
_diffrn_reflns_limit_h_min -9
_diffrn_reflns_limit_k_max 22
_diffrn_reflns_limit_k_min -19
_diffrn_reflns_limit_l_max 10
_diffrn_reflns_limit_l_min -10
_diffrn_reflns_number 6240
_diffrn_reflns_theta_full 25.00
_diffrn_reflns_theta_max 25.65
_diffrn_reflns_theta_min 4.11
_diffrn_standards_decay_% 0
_diffrn_standards_interval_time 0
_diffrn_standards_number 0
_exptl_absorpt_coefficient_mu 3.243
_exptl_absorpt_correction_T_max 0.390
_exptl_absorpt_correction_T_min 0.334
_exptl_absorpt_correction_type multi-scan
_exptl_absorpt_process_details '(MULABS; Spek, 2003; Blessing, 1995)'
_exptl_crystal_colour colourless
_exptl_crystal_density_diffrn 1.722
_exptl_crystal_density_method 'not measured'
_exptl_crystal_description block
_exptl_crystal_F_000 696
_exptl_crystal_size_max 0.36
_exptl_crystal_size_mid 0.32
_exptl_crystal_size_min 0.29
_refine_diff_density_max 0.459
_refine_diff_density_min -0.788
_refine_ls_extinction_coef 0.0107(12)
_refine_ls_extinction_expression Fc^*^=kFc[1+0.001xFc^2^\l^3^/sin(2\q)]^-1/4^
_refine_ls_extinction_method SHELXL97
_refine_ls_goodness_of_fit_ref 1.158
_refine_ls_hydrogen_treatment constr
_refine_ls_matrix_type full
_refine_ls_number_parameters 203
_refine_ls_number_reflns 2486
_refine_ls_number_restraints 0
_refine_ls_restrained_S_all 1.158
_refine_ls_R_factor_all 0.0370
_refine_ls_R_factor_gt 0.0319
_refine_ls_shift/su_max 0.002
_refine_ls_shift/su_mean 0.000
_refine_ls_structure_factor_coef Fsqd
_refine_ls_weighting_details 'calc w = 1/[\s^2^(Fo^2^)+(0.0441P)^2^+0.5152P] where P = (Fo^2^+2Fc^2^)/3'
_refine_ls_weighting_scheme calc
_refine_ls_wR_factor_gt 0.0759
_refine_ls_wR_factor_ref 0.0776
_reflns_number_gt 2242
_reflns_number_total 2486
_reflns_threshold_expression I>2\s(I)
_cod_data_source_file nc6020.cif
_cod_data_source_block I
_cod_original_sg_symbol_H-M 'P 21/c'
_cod_database_code 2205313
_cod_database_fobs_code 2205313

loop_
_symmetry_equiv_pos_as_xyz
'x, y, z'
'-x, y+1/2, -z+1/2'
'-x, -y, -z'
'x, -y-1/2, z-1/2'

loop_
_atom_site_label
_atom_site_fract_x
_atom_site_fract_y
_atom_site_fract_z
_atom_site_U_iso_or_equiv
_atom_site_adp_type
_atom_site_calc_flag
_atom_site_refinement_flags
_atom_site_occupancy
_atom_site_disorder_assembly
_atom_site_disorder_group
_atom_site_type_symbol
Br12 1.19325(3) 0.303132(15) 0.54646(3) 0.03067(13) Uani d . 1 . . Br
N1 0.7355(3) 0.20765(11) 0.5607(2) 0.0246(5) Uani d . 1 . . N
S1 0.43745(16) 0.14830(6) 0.49017(12) 0.0330(4) Uani d P 0.740(5) A 1 S
C1 0.5834(6) 0.2152(3) 0.5919(6) 0.0185(10) Uani d P 0.740(5) A 1 C
O1 0.5615(4) 0.2613(2) 0.6783(4) 0.0268(8) Uani d P 0.740(5) A 1 O
C2 0.5764(9) 0.1064(4) 0.4080(9) 0.0324(15) Uani d P 0.740(5) A 1 C
H2A 0.5970 0.0565 0.4430 0.039 Uiso calc PR 0.740(5) A 1 H
H2B 0.5279 0.1072 0.2915 0.039 Uiso calc PR 0.740(5) A 1 H
C3 0.7378(7) 0.14906(19) 0.4682(4) 0.0218(8) Uani d P 0.740(5) A 1 C
O2 0.8605(6) 0.13352(17) 0.4383(4) 0.0355(9) Uani d P 0.740(5) A 1 O
S1' 0.6378(10) 0.0908(3) 0.3956(7) 0.062(2) Uani d P 0.260(5) A 2 S
C1' 0.598(2) 0.2004(9) 0.563(2) 0.022(4) Uiso d P 0.260(5) A 2 C
O1' 0.5488(18) 0.2454(9) 0.6348(16) 0.030(3) Uiso d P 0.260(5) A 2 O
C2' 0.509(3) 0.1371(8) 0.4654(18) 0.043(3) Uiso d P 0.260(5) A 2 C
H2C 0.4126 0.1538 0.3756 0.051 Uiso calc PR 0.260(5) A 2 H
H2D 0.4713 0.1054 0.5307 0.051 Uiso calc PR 0.260(5) A 2 H
C3' 0.816(2) 0.1494(9) 0.4786(19) 0.031(4) Uiso d P 0.260(5) A 2 C
O2' 0.9434(18) 0.1456(7) 0.4835(16) 0.058(4) Uiso d P 0.260(5) A 2 O
O41 0.7846(2) 0.51026(10) 0.2317(2) 0.0271(4) Uani d . 1 . . O
O51 0.5405(2) 0.46597(11) 0.3110(2) 0.0306(4) Uani d . 1 A . O
C4 0.8696(3) 0.26039(14) 0.6299(3) 0.0246(5) Uani d . 1 A . C
H4A 0.9756 0.2369 0.6503 0.029 Uiso calc R 1 . . H
H4B 0.8687 0.2770 0.7321 0.029 Uiso calc R 1 . . H
C11 0.8541(3) 0.32519(13) 0.5213(3) 0.0200(5) Uani d . 1 . . C
C12 0.9815(3) 0.34997(14) 0.4763(3) 0.0209(5) Uani d . 1 A . C
C13 0.9635(3) 0.41147(13) 0.3805(3) 0.0220(5) Uani d . 1 . . C
H13 1.0517 0.4267 0.3531 0.026 Uiso calc R 1 A . H
C14 0.8154(3) 0.44994(13) 0.3259(3) 0.0206(5) Uani d . 1 A . C
C15 0.6829(3) 0.42572(13) 0.3701(3) 0.0210(5) Uani d . 1 . . C
C16 0.7054(3) 0.36535(14) 0.4664(3) 0.0226(5) Uani d . 1 A . C
H16 0.6185 0.3506 0.4963 0.027 Uiso calc R 1 . . H
C42 0.9181(4) 0.53475(16) 0.1850(3) 0.0314(6) Uani d . 1 . . C
H42A 1.0140 0.5456 0.2793 0.047 Uiso calc R 1 . . H
H42B 0.8836 0.5774 0.1200 0.047 Uiso calc R 1 . . H
H42C 0.9456 0.4975 0.1246 0.047 Uiso calc R 1 . . H
C52 0.3979(4) 0.43841(18) 0.3373(4) 0.0382(7) Uani d . 1 . . C
H52A 0.3714 0.3911 0.2907 0.057 Uiso calc R 1 A . H
H52B 0.3050 0.4701 0.2882 0.057 Uiso calc R 1 . . H
H52C 0.4221 0.4356 0.4506 0.057 Uiso calc R 1 . . H

loop_
_atom_site_aniso_label
_atom_site_aniso_U_11
_atom_site_aniso_U_22
_atom_site_aniso_U_33
_atom_site_aniso_U_12
_atom_site_aniso_U_13
_atom_site_aniso_U_23
Br12 0.01665(17) 0.03972(19) 0.03410(18) 0.00527(11) 0.00770(11) 0.00516(11)
N1 0.0353(13) 0.0208(11) 0.0171(9) 0.0012(9) 0.0090(9) 0.0013(7)
S1 0.0307(7) 0.0365(6) 0.0297(5) -0.0097(4) 0.0088(4) -0.0036(4)
C1 0.028(2) 0.015(2) 0.0118(19) 0.0012(17) 0.0062(17) -0.0038(17)
O1 0.0257(16) 0.034(2) 0.0233(16) 0.0021(13) 0.0118(13) -0.0065(15)
C2 0.043(3) 0.022(3) 0.028(3) -0.005(2) 0.009(2) -0.001(2)
C3 0.034(3) 0.0177(18) 0.0182(16) 0.0077(16) 0.0150(16) 0.0067(12)
O2 0.049(3) 0.0315(16) 0.0351(16) 0.0164(17) 0.0260(18) 0.0023(13)
S1' 0.111(6) 0.025(3) 0.0298(19) -0.012(3) 0.001(3) 0.0006(16)
O41 0.0250(10) 0.0261(9) 0.0335(9) 0.0000(8) 0.0148(8) 0.0075(7)
O51 0.0228(10) 0.0324(10) 0.0416(10) 0.0084(8) 0.0179(8) 0.0138(8)
C4 0.0194(12) 0.0315(14) 0.0218(11) 0.0044(10) 0.0064(9) 0.0057(10)
C11 0.0198(12) 0.0225(12) 0.0180(10) 0.0004(9) 0.0075(9) -0.0020(9)
C12 0.0153(11) 0.0278(13) 0.0185(10) 0.0013(9) 0.0050(9) -0.0063(9)
C13 0.0190(12) 0.0268(13) 0.0223(11) -0.0045(10) 0.0103(9) -0.0033(9)
C14 0.0224(13) 0.0199(12) 0.0197(11) -0.0029(9) 0.0079(9) -0.0021(9)
C15 0.0191(12) 0.0232(12) 0.0213(11) 0.0027(10) 0.0083(9) -0.0010(9)
C16 0.0203(12) 0.0262(13) 0.0242(11) -0.0004(10) 0.0116(9) 0.0012(9)
C42 0.0314(15) 0.0311(14) 0.0359(14) -0.0038(12) 0.0174(12) 0.0062(11)
C52 0.0246(15) 0.0452(17) 0.0521(17) 0.0104(13) 0.0229(13) 0.0151(14)

loop_
_atom_type_symbol
_atom_type_description
_atom_type_scat_dispersion_real
_atom_type_scat_dispersion_imag
_atom_type_scat_source
C C 0.0033 0.0016 'International Tables Vol C Tables 4.2.6.8 and 6.1.1.4'
H H 0.0000 0.0000 'International Tables Vol C Tables 4.2.6.8 and 6.1.1.4'
Br Br -0.2901 2.4595 'International Tables Vol C Tables 4.2.6.8 and 6.1.1.4'
N N 0.0061 0.0033 'International Tables Vol C Tables 4.2.6.8 and 6.1.1.4'
O O 0.0106 0.0060 'International Tables Vol C Tables 4.2.6.8 and 6.1.1.4'
S S 0.1246 0.1234 'International Tables Vol C Tables 4.2.6.8 and 6.1.1.4'

loop_
_geom_angle_atom_site_label_1
_geom_angle_atom_site_label_2
_geom_angle_atom_site_label_3
_geom_angle
_geom_angle_publ_flag
C1' N1 C3 99.4(9) ?
C1' N1 C1 15.0(8) ?
C3 N1 C1 114.4(4) ?
C1' N1 C4 134.2(8) ?
C3 N1 C4 126.5(3) ?
C1 N1 C4 119.2(3) ?
C1' N1 C3' 122.3(10) ?
C3 N1 C3' 23.4(5) ?
C1 N1 C3' 137.1(7) ?
C4 N1 C3' 103.4(6) ?
C1 S1 C2 93.1(3) ?
O1 C1 N1 124.0(4) ?
O1 C1 S1 124.8(5) ?
N1 C1 S1 111.1(4) ?
C3 C2 S1 107.3(4) ?
C3 C2 H2A 110.3 ?
S1 C2 H2A 110.3 ?
C3 C2 H2B 110.3 ?
S1 C2 H2B 110.3 ?
H2A C2 H2B 108.5 ?
O2 C3 N1 122.0(5) ?
O2 C3 C2 124.0(4) ?
N1 C3 C2 114.0(4) ?
C2' S1' C3' 97.0(9) ?
N1 C1' O1' 118.5(17) ?
N1 C1' C2' 111.8(14) ?
O1' C1' C2' 129.6(18) ?
C1' C2' S1' 110.3(14) ?
C1' C2' H2C 109.6 ?
S1' C2' H2C 109.6 ?
C1' C2' H2D 109.6 ?
S1' C2' H2D 109.6 ?
H2C C2' H2D 108.1 ?
O2' C3' N1 129.0(14) ?
O2' C3' S1' 132.5(17) ?
N1 C3' S1' 98.3(11) ?
C14 O41 C42 116.4(2) ?
C15 O51 C52 116.8(2) ?
N1 C4 C11 112.82(19) ?
N1 C4 H4A 109.0 ?
C11 C4 H4A 109.0 ?
N1 C4 H4B 109.0 ?
C11 C4 H4B 109.0 ?
H4A C4 H4B 107.8 ?
C12 C11 C16 116.6(2) ?
C12 C11 C4 123.9(2) ?
C16 C11 C4 119.4(2) ?
C11 C12 C13 122.0(2) ?
C11 C12 Br12 121.66(19) y
C13 C12 Br12 116.37(18) y
C14 C13 C12 120.7(2) ?
C14 C13 H13 119.7 ?
C12 C13 H13 119.7 ?
O41 C14 C13 125.4(2) ?
O41 C14 C15 116.1(2) ?
C13 C14 C15 118.5(2) ?
O51 C15 C16 125.4(2) ?
O51 C15 C14 115.3(2) ?
C16 C15 C14 119.4(2) ?
C15 C16 C11 122.9(2) ?
C15 C16 H16 118.6 ?
C11 C16 H16 118.6 ?
O41 C42 H42A 109.5 ?
O41 C42 H42B 109.5 ?
H42A C42 H42B 109.5 ?
O41 C42 H42C 109.5 ?
H42A C42 H42C 109.5 ?
H42B C42 H42C 109.5 ?
O51 C52 H52A 109.5 ?
O51 C52 H52B 109.5 ?
H52A C52 H52B 109.5 ?
O51 C52 H52C 109.5 ?
H52A C52 H52C 109.5 ?
H52B C52 H52C 109.5 ?

loop_
_geom_bond_atom_site_label_1
_geom_bond_atom_site_label_2
_geom_bond_distance
_geom_bond_publ_flag
Br12 C12 1.911(2) y
N1 C1' 1.206(18) ?
N1 C3 1.371(4) ?
N1 C1 1.453(6) ?
N1 C4 1.466(3) ?
N1 C3' 1.60(2) ?
S1 C1 1.762(5) ?
S1 C2 1.806(6) ?
C1 O1 1.215(8) ?
C2 C3 1.519(9) ?
C2 H2A 0.9700 ?
C2 H2B 0.9700 ?
C3 O2 1.224(6) ?
S1' C2' 1.70(2) ?
S1' C3' 1.802(18) ?
C1' O1' 1.221(19) ?
C1' C2' 1.50(2) ?
C2' H2C 0.9700 ?
C2' H2D 0.9700 ?
C3' O2' 1.09(2) ?
O41 C14 1.365(3) ?
O41 C42 1.443(3) ?
O51 C15 1.368(3) ?
O51 C52 1.435(3) ?
C4 C11 1.519(3) ?
C4 H4A 0.9700 ?
C4 H4B 0.9700 ?
C11 C12 1.388(3) ?
C11 C16 1.408(3) ?
C12 C13 1.400(4) ?
C13 C14 1.387(3) ?
C13 H13 0.9300 ?
C14 C15 1.420(3) ?
C15 C16 1.381(3) ?
C16 H16 0.9300 ?
C42 H42A 0.9600 ?
C42 H42B 0.9600 ?
C42 H42C 0.9600 ?
C52 H52A 0.9600 ?
C52 H52B 0.9600 ?
C52 H52C 0.9600 ?

loop_
_geom_torsion_atom_site_label_1
_geom_torsion_atom_site_label_2
_geom_torsion_atom_site_label_3
_geom_torsion_atom_site_label_4
_geom_torsion
_geom_torsion_publ_flag
C1' N1 C1 O1 180(4) ?
C3 N1 C1 O1 175.9(4) ?
C4 N1 C1 O1 -3.2(5) ?
C3' N1 C1 O1 169.1(8) ?
C1' N1 C1 S1 1(3) ?
C3 N1 C1 S1 -3.4(3) ?
C4 N1 C1 S1 177.52(19) ?
C3' N1 C1 S1 -10.2(9) ?
C2 S1 C1 O1 -177.6(4) ?
C2 S1 C1 N1 1.7(3) ?
C1 S1 C2 C3 0.2(4) ?
C1' N1 C3 O2 -177.4(8) ?
C1 N1 C3 O2 -176.4(3) ?
C4 N1 C3 O2 2.6(5) ?
C3' N1 C3 O2 -8.1(13) ?
C1' N1 C3 C2 2.6(9) ?
C1 N1 C3 C2 3.6(4) ?
C4 N1 C3 C2 -177.4(4) ?
C3' N1 C3 C2 172.0(15) ?
S1 C2 C3 O2 177.8(3) ?
S1 C2 C3 N1 -2.2(5) ?
C3 N1 C1' O1' -178.4(15) ?
C1 N1 C1' O1' 5(2) ?
C4 N1 C1' O1' 2(2) ?
C3' N1 C1' O1' 176.6(14) ?
C3 N1 C1' C2' -2.0(13) ?
C1 N1 C1' C2' -178(4) ?
C4 N1 C1' C2' 177.9(6) ?
C3' N1 C1' C2' -7.0(17) ?
N1 C1' C2' S1' 5.3(16) ?
O1' C1' C2' S1' -178.8(17) ?
C3' S1' C2' C1' -1.9(12) ?
C1' N1 C3' O2' -170.1(17) ?
C3 N1 C3' O2' 177(3) ?
C1 N1 C3' O2' -166.8(13) ?
C4 N1 C3' O2' 6.3(17) ?
C1' N1 C3' S1' 5.2(13) ?
C3 N1 C3' S1' -7.2(8) ?
C1 N1 C3' S1' 8.5(11) ?
C4 N1 C3' S1' -178.4(5) ?
C2' S1' C3' O2' 173.9(17) ?
C2' S1' C3' N1 -1.1(8) ?
C1' N1 C4 C11 -88.1(11) ?
C3 N1 C4 C11 91.8(3) ?
C1 N1 C4 C11 -89.2(3) ?
C3' N1 C4 C11 96.2(6) ?
N1 C4 C11 C12 -128.1(2) ?
N1 C4 C11 C16 54.6(3) ?
C16 C11 C12 C13 -0.4(3) ?
C4 C11 C12 C13 -177.7(2) ?
C16 C11 C12 Br12 178.09(17) ?
C4 C11 C12 Br12 0.7(3) ?
C11 C12 C13 C14 -0.3(3) ?
Br12 C12 C13 C14 -178.87(17) ?
C42 O41 C14 C13 0.6(3) y
C42 O41 C14 C15 -179.4(2) ?
C12 C13 C14 O41 -179.7(2) ?
C12 C13 C14 C15 0.3(3) ?
C52 O51 C15 C16 -7.1(4) y
C52 O51 C15 C14 172.9(2) ?
O41 C14 C15 O51 0.5(3) ?
C13 C14 C15 O51 -179.5(2) ?
O41 C14 C15 C16 -179.5(2) ?
C13 C14 C15 C16 0.5(3) ?
O51 C15 C16 C11 178.8(2) ?
C14 C15 C16 C11 -1.3(4) ?
C12 C11 C16 C15 1.2(3) ?
C4 C11 C16 C15 178.7(2) ?
